data_4033306
loop_
_publ_author_name
'Uzelac, Eric J.'
'McCausland, Casey B.'
'Rasmussen, Seth C.'

_publ_section_title
;
 Pyrrolo[2,3-d:5,4-d']bisthiazoles: Alternate Synthetic Routes and a
 Comparative Study to Analogous Fused-Ring Bithiophenes.
;
_journal_issue 2
_journal_name_full 'The Journal of organic chemistry'
_journal_page_first 664
_journal_page_last 671
_journal_paper_doi 10.1021/acs.joc.7b02570
_journal_volume 83
_journal_year 2018
_chemical_formula_moiety 'C12 H15 N3 S2'
_chemical_formula_sum 'C12 H15 N3 S2'
_chemical_formula_weight 265.39
_chemical_melting_point 82.5
_chemical_name_common
;
4-t-butyl-PBTz
;
_chemical_name_systematic
;
4-Hexyl-4H-pyrrolo[2,3-d:5,4-d']bisthiazole
;
_space_group_crystal_system monoclinic
_space_group_IT_number 9
_space_group_name_Hall 'C -2yc'
_space_group_name_H-M_alt 'C 1 c 1'
_symmetry_space_group_name_Hall 'C -2yc'
_symmetry_space_group_name_H-M 'C 1 c 1'
_atom_sites_solution_hydrogens geom
_atom_sites_solution_primary dual
_audit_creation_date 2017-10-04
_audit_creation_method
;
Olex2 1.2
(compiled 2017.08.10 svn.r3458 for OlexSys, GUI svn.r5381)
;
_cell_angle_alpha 90
_cell_angle_beta 107.618(6)
_cell_angle_gamma 90
_cell_formula_units_Z 4
_cell_length_a 11.4255(9)
_cell_length_b 11.8733(7)
_cell_length_c 9.8260(7)
_cell_measurement_reflns_used 2425
_cell_measurement_temperature 296(2)
_cell_measurement_theta_max 65.144
_cell_measurement_theta_min 5.51
_cell_volume 1270.46(16)
_computing_cell_refinement 'SAINT v8.37A (Bruker, 2015)'
_computing_data_reduction 'SAINT v8.37A (Bruker, 2015)'
_computing_molecular_graphics 'Olex2 (Dolomanov et al., 2009)'
_computing_publication_material 'Olex2 (Dolomanov et al., 2009)'
_computing_structure_refinement 'ShelXL (Sheldrick, 2015)'
_computing_structure_solution 'ShelXT (Sheldrick, 2015)'
_diffrn_ambient_temperature 296.15
_diffrn_measured_fraction_theta_full 0.993
_diffrn_measured_fraction_theta_max 0.993
_diffrn_measurement_device_type 'Bruker APEX-II CCD'
_diffrn_measurement_method '\f and \w scans'
_diffrn_radiation_type CuK\a
_diffrn_radiation_wavelength 1.54178
_diffrn_reflns_av_R_equivalents 0
_diffrn_reflns_av_unetI/netI 0.0567
_diffrn_reflns_Laue_measured_fraction_full 0.993
_diffrn_reflns_Laue_measured_fraction_max 0.993
_diffrn_reflns_limit_h_max 11
_diffrn_reflns_limit_h_min -11
_diffrn_reflns_limit_k_max 14
_diffrn_reflns_limit_k_min 0
_diffrn_reflns_limit_l_max 13
_diffrn_reflns_limit_l_min 0
_diffrn_reflns_number 1131
_diffrn_reflns_point_group_measured_fraction_full 0.498
_diffrn_reflns_point_group_measured_fraction_max 0.498
_diffrn_reflns_theta_full 67.044
_diffrn_reflns_theta_max 67.044
_diffrn_reflns_theta_min 5.512
_diffrn_standards_number 0
_exptl_absorpt_coefficient_mu 3.636
_exptl_absorpt_correction_T_max 0.752818
_exptl_absorpt_correction_T_min 0.619384
_exptl_absorpt_correction_type multi-scan
_exptl_absorpt_process_details
;
 TWINABS-2012/1 (Bruker,2012) was used for absorption correction.

For component 1:
 wR2(int) was 0.0980 before and 0.0725 after correction.
 The Ratio of minimum to maximum transmission not present.
 The \l/2 correction factor is Not present

For component 2:
 wR2(int) was 0.1363 before and 0.0764 after correction.
 The Ratio of minimum to maximum transmission is 0.80.
 The \l/2 correction factor is Not present

Final HKLF 4 output contains 22632 reflections, Rint = 0.1790
 (4564 with I > 3sig(I), Rint = 0.0972)
;
_exptl_crystal_colour 'clear dark yellow'
_exptl_crystal_colour_lustre clear
_exptl_crystal_colour_modifier dark
_exptl_crystal_colour_primary yellow
_exptl_crystal_density_diffrn 1.387
_exptl_crystal_description needle
_exptl_crystal_F_000 560
_exptl_crystal_size_max 0.11
_exptl_crystal_size_mid 0.04
_exptl_crystal_size_min 0.03
_refine_diff_density_max 0.391
_refine_diff_density_min -0.395
_refine_diff_density_rms 0.094
_refine_ls_abs_structure_details
;
No quotients, so Flack parameter determined by classical intensity fit
;
_refine_ls_abs_structure_Flack 0.09(5)
_refine_ls_extinction_method none
_refine_ls_goodness_of_fit_ref 1.121
_refine_ls_hydrogen_treatment constr
_refine_ls_matrix_type full
_refine_ls_number_parameters 155
_refine_ls_number_reflns 1131
_refine_ls_number_restraints 2
_refine_ls_restrained_S_all 1.120
_refine_ls_R_factor_all 0.0616
_refine_ls_R_factor_gt 0.0531
_refine_ls_shift/su_max 0.000
_refine_ls_shift/su_mean 0.000
_refine_ls_structure_factor_coef Fsqd
_refine_ls_weighting_details 'w=1/[\s^2^(Fo^2^)+(0.0849P)^2^+0.9958P] where P=(Fo^2^+2Fc^2^)/3'
_refine_ls_weighting_scheme calc
_refine_ls_wR_factor_gt 0.1368
_refine_ls_wR_factor_ref 0.1422
_reflns_Friedel_coverage 0.000
_reflns_Friedel_fraction_full 0.000
_reflns_Friedel_fraction_max 0.000
_reflns_number_gt 996
_reflns_number_total 1131
_reflns_threshold_expression 'I > 2\s(I)'
_cod_data_source_file jo7b02570_si_002.cif
_cod_data_source_block 5a
_cod_depositor_comments 'Adding full bibliography for 4033305--4033307.cif.'
_cod_database_code 4033306
_shelx_shelxl_version_number 2016/4
_shelx_space_group_comment
;
The symmetry employed for this shelxl refinement is uniquely defined
by the following loop, which should always be used as a source of
symmetry information in preference to the above space-group names.
They are only intended as comments.
;
_shelx_estimated_absorpt_t_max 0.822
_shelx_estimated_absorpt_t_min 0.691
_olex2_refinement_description
;
1. Fixed Uiso
 At 1.2 times of:
  All C(H) groups, All C(H,H) groups
 At 1.5 times of:
  All C(H,H,H) groups
2.a Secondary CH2 refined with riding coordinates:
 C008(H00A,H00B), C00C(H00C,H00D), C00D(H00E,H00F), C00F(H00H,H00I), C00G(H00J,
 H00K)
2.b Aromatic/amide H refined with riding coordinates:
 C009(H009), C00E(H00G)
2.c Idealised Me refined as rotating group:
 C00H(H00L,H00M,H00N)
;
_olex2_submission_special_instructions 'No special instructions were received'

loop_
_space_group_symop_operation_xyz
'x, y, z'
'x, -y, z+1/2'
'x+1/2, y+1/2, z'
'x+1/2, -y+1/2, z+1/2'

loop_
_atom_site_label
_atom_site_type_symbol
_atom_site_fract_x
_atom_site_fract_y
_atom_site_fract_z
_atom_site_U_iso_or_equiv
_atom_site_adp_type
_atom_site_occupancy
_atom_site_site_symmetry_order
_atom_site_calc_flag
_atom_site_refinement_flags_posn
S001 S 0.55815(16) 0.62457(14) 0.91458(17) 0.0271(5) Uani 1 1 d .
S002 S 0.81722(17) 0.47762(15) 0.73422(18) 0.0272(5) Uani 1 1 d .
N10 N 0.5963(6) 0.7141(6) 0.5598(7) 0.0288(15) Uani 1 1 d .
N004 N 0.4626(6) 0.7662(5) 0.7078(7) 0.0288(14) Uani 1 1 d .
N005 N 0.7643(6) 0.6047(5) 0.5068(7) 0.0288(15) Uani 1 1 d .
C006 C 0.5529(7) 0.7064(6) 0.6759(7) 0.0240(15) Uani 1 1 d .
C007 C 0.6887(7) 0.6337(6) 0.5863(8) 0.0232(15) Uani 1 1 d .
C008 C 0.3175(8) 0.5623(7) 0.1893(8) 0.0302(17) Uani 1 1 d .
H00A H 0.289742 0.607326 0.103079 0.036 Uiso 1 1 calc R
H00B H 0.380162 0.511244 0.178157 0.036 Uiso 1 1 calc R
C009 C 0.4543(7) 0.7314(7) 0.8310(9) 0.0300(18) Uani 1 1 d .
H009 H 0.397419 0.761201 0.871656 0.036 Uiso 1 1 calc R
C00A C 0.7032(7) 0.5778(6) 0.7131(8) 0.0247(16) Uani 1 1 d .
C00B C 0.6150(7) 0.6260(6) 0.7732(7) 0.0235(16) Uani 1 1 d .
C00C C 0.3747(8) 0.6402(6) 0.3150(9) 0.0278(17) Uani 1 1 d .
H00C H 0.312680 0.692818 0.324500 0.033 Uiso 1 1 calc R
H00D H 0.400391 0.595570 0.401685 0.033 Uiso 1 1 calc R
C00D C 0.5471(8) 0.7798(6) 0.4308(8) 0.0283(17) Uani 1 1 d .
H00E H 0.613235 0.821846 0.411673 0.034 Uiso 1 1 calc R
H00F H 0.488177 0.833611 0.445484 0.034 Uiso 1 1 calc R
C00E C 0.8351(7) 0.5227(6) 0.5747(8) 0.0273(17) Uani 1 1 d .
H00G H 0.893137 0.489963 0.538072 0.033 Uiso 1 1 calc R
C00F C 0.4845(7) 0.7064(6) 0.3013(8) 0.0263(16) Uani 1 1 d .
H00H H 0.457626 0.754264 0.217598 0.032 Uiso 1 1 calc R
H00I H 0.544343 0.653908 0.286129 0.032 Uiso 1 1 calc R
C00G C 0.2113(8) 0.4944(6) 0.2040(10) 0.0329(18) Uani 1 1 d .
H00J H 0.145689 0.545303 0.206829 0.039 Uiso 1 1 calc R
H00K H 0.237052 0.454272 0.294226 0.039 Uiso 1 1 calc R
C00H C 0.1618(9) 0.4104(7) 0.0851(9) 0.039(2) Uani 1 1 d .
H00L H 0.126769 0.449835 -0.003135 0.059 Uiso 1 1 calc GR
H00M H 0.099783 0.365064 0.105972 0.059 Uiso 1 1 calc GR
H00N H 0.227357 0.362933 0.076991 0.059 Uiso 1 1 calc GR

loop_
_atom_site_aniso_label
_atom_site_aniso_U_11
_atom_site_aniso_U_22
_atom_site_aniso_U_33
_atom_site_aniso_U_23
_atom_site_aniso_U_13
_atom_site_aniso_U_12
S001 0.0325(10) 0.0236(8) 0.0282(9) 0.0023(8) 0.0135(8) 0.0038(8)
S002 0.0306(10) 0.0277(9) 0.0240(9) 0.0006(8) 0.0092(7) 0.0062(8)
N10 0.028(4) 0.034(4) 0.025(3) 0.003(3) 0.010(3) 0.005(3)
N004 0.030(4) 0.028(3) 0.032(3) -0.002(3) 0.016(3) 0.003(3)
N005 0.029(4) 0.031(4) 0.027(3) -0.002(3) 0.010(3) 0.002(3)
C006 0.024(4) 0.027(3) 0.020(4) 0.001(3) 0.004(3) 0.000(3)
C007 0.026(4) 0.025(4) 0.017(3) 0.003(3) 0.004(3) 0.006(3)
C008 0.038(4) 0.034(4) 0.018(4) 0.005(3) 0.006(3) 0.006(4)
C009 0.032(5) 0.030(4) 0.031(4) -0.004(3) 0.015(3) 0.001(3)
C00A 0.032(4) 0.018(3) 0.026(4) -0.003(3) 0.011(3) 0.004(3)
C00B 0.031(4) 0.018(3) 0.022(4) 0.002(3) 0.008(3) 0.002(3)
C00C 0.027(4) 0.030(4) 0.025(4) -0.002(3) 0.006(3) 0.001(3)
C00D 0.027(4) 0.026(4) 0.030(4) 0.002(3) 0.007(3) -0.007(4)
C00E 0.033(4) 0.024(4) 0.023(4) 0.001(3) 0.007(3) 0.004(3)
C00F 0.034(4) 0.022(4) 0.023(4) 0.003(3) 0.008(3) 0.004(3)
C00G 0.038(5) 0.022(4) 0.039(5) 0.001(3) 0.013(4) 0.004(3)
C00H 0.042(5) 0.040(5) 0.036(5) 0.000(4) 0.012(4) -0.004(4)

loop_
_atom_type_symbol
_atom_type_description
_atom_type_scat_dispersion_real
_atom_type_scat_dispersion_imag
_atom_type_scat_source
C C 0.0181 0.0091 'International Tables Vol C Tables 4.2.6.8 and 6.1.1.4'
H H 0.0000 0.0000 'International Tables Vol C Tables 4.2.6.8 and 6.1.1.4'
N N 0.0311 0.0180 'International Tables Vol C Tables 4.2.6.8 and 6.1.1.4'
S S 0.3331 0.5567 'International Tables Vol C Tables 4.2.6.8 and 6.1.1.4'

loop_
_geom_angle_atom_site_label_1
_geom_angle_atom_site_label_2
_geom_angle_atom_site_label_3
_geom_angle
C00B S001 C009 89.0(4)
C00E S002 C00A 88.3(4)
C006 N10 C007 104.0(6)
C006 N10 C00D 128.2(6)
C007 N10 C00D 127.3(6)
C009 N004 C006 108.7(6)
C00E N005 C007 107.1(6)
N10 C006 C00B 112.3(7)
N004 C006 N10 130.0(7)
N004 C006 C00B 117.7(7)
N005 C007 N10 129.7(6)
N005 C007 C00A 118.1(6)
C00A C007 N10 112.2(6)
H00A C008 H00B 107.6
C00C C008 H00A 108.7
C00C C008 H00B 108.7
C00G C008 H00A 108.7
C00G C008 H00B 108.7
C00G C008 C00C 114.2(7)
S001 C009 H009 122.2
N004 C009 S001 115.5(6)
N004 C009 H009 122.2
C007 C00A S002 108.7(5)
C007 C00A C00B 105.9(6)
C00B C00A S002 145.5(6)
C006 C00B S001 109.1(5)
C006 C00B C00A 105.6(6)
C00A C00B S001 145.3(6)
C008 C00C H00C 108.8
C008 C00C H00D 108.8
H00C C00C H00D 107.7
C00F C00C C008 113.9(7)
C00F C00C H00C 108.8
C00F C00C H00D 108.8
N10 C00D H00E 109.1
N10 C00D H00F 109.1
N10 C00D C00F 112.4(6)
H00E C00D H00F 107.9
C00F C00D H00E 109.1
C00F C00D H00F 109.1
S002 C00E H00G 121.1
N005 C00E S002 117.9(6)
N005 C00E H00G 121.1
C00C C00F C00D 114.3(7)
C00C C00F H00H 108.7
C00C C00F H00I 108.7
C00D C00F H00H 108.7
C00D C00F H00I 108.7
H00H C00F H00I 107.6
C008 C00G H00J 108.8
C008 C00G H00K 108.8
C008 C00G C00H 113.9(7)
H00J C00G H00K 107.7
C00H C00G H00J 108.8
C00H C00G H00K 108.8
C00G C00H H00L 109.5
C00G C00H H00M 109.5
C00G C00H H00N 109.5
H00L C00H H00M 109.5
H00L C00H H00N 109.5
H00M C00H H00N 109.5

loop_
_geom_bond_atom_site_label_1
_geom_bond_atom_site_label_2
_geom_bond_distance
S001 C009 1.761(8)
S001 C00B 1.703(7)
S002 C00A 1.730(7)
S002 C00E 1.726(8)
N10 C006 1.378(10)
N10 C007 1.388(10)
N10 C00D 1.449(10)
N004 C006 1.364(9)
N004 C009 1.309(10)
N005 C007 1.372(10)
N005 C00E 1.312(10)
C006 C00B 1.385(10)
C007 C00A 1.376(10)
C008 H00A 0.9700
C008 H00B 0.9700
C008 C00C 1.523(11)
C008 C00G 1.500(12)
C009 H009 0.9300
C00A C00B 1.432(10)
C00C H00C 0.9700
C00C H00D 0.9700
C00C C00F 1.520(11)
C00D H00E 0.9700
C00D H00F 0.9700
C00D C00F 1.529(11)
C00E H00G 0.9300
C00F H00H 0.9700
C00F H00I 0.9700
C00G H00J 0.9700
C00G H00K 0.9700
C00G C00H 1.509(12)
C00H H00L 0.9600
C00H H00M 0.9600
C00H H00N 0.9600
